data_4123168
loop_
_publ_author_name
'Fieser, Megan E.'
'MacDonald, Matthew R.'
'Krull, Brandon T.'
'Bates, Jefferson E.'
'Ziller, Joseph W.'
'Furche, Filipp'
'Evans, William J.'

_publ_section_title
;
 Structural, Spectroscopic, and Theoretical Comparison of Traditional vs
 Recently Discovered Ln(2+) Ions in the
 [K(2.2.2-cryptand)][(C5H4SiMe3)3Ln] Complexes: The Variable Nature of
 Dy(2+) and Nd(2+).
;
_journal_issue 1
_journal_name_full 'Journal of the American Chemical Society'
_journal_page_first 369
_journal_page_last 382
_journal_paper_doi 10.1021/ja510831n
_journal_volume 137
_journal_year 2015
_chemical_formula_sum 'C46 H83 K N2 O7 Si3 Sm'
_chemical_formula_weight 1049.86
_chemical_name_systematic
; 
 ? 
;
_space_group_crystal_system monoclinic
_space_group_IT_number 14
_space_group_name_Hall '-P 2ybc'
_space_group_name_H-M_alt 'P 1 21/c 1'
_symmetry_space_group_name_Hall '-P 2ybc'
_symmetry_space_group_name_H-M 'P 1 21/c 1'
_atom_sites_solution_hydrogens geom
_atom_sites_solution_primary direct
_atom_sites_solution_secondary difmap
_audit_creation_method SHELXL-2013
_cell_angle_alpha 90
_cell_angle_beta 90.6567(5)
_cell_angle_gamma 90
_cell_formula_units_Z 4
_cell_length_a 16.0764(7)
_cell_length_b 24.4921(10)
_cell_length_c 13.7530(6)
_cell_measurement_reflns_used 9774
_cell_measurement_temperature 88(2)
_cell_measurement_theta_max 28.68
_cell_measurement_theta_min 2.53
_cell_volume 5414.8(4)
_computing_cell_refinement 'Bruker SAINT 7.68a, 2009'
_computing_data_collection 'Bruker APEX2 2012.4-0, 2012'
_computing_data_reduction 'Bruker SAINT 7.68a, 2009'
_computing_molecular_graphics 'Bruker SHELXTL'
_computing_publication_material 'Bruker SHELXTL'
_computing_structure_refinement 'SHELXL-2013 (Sheldrick, 2013)'
_computing_structure_solution 'SHELXS-97 (Sheldrick, 2008)'
_diffrn_ambient_temperature 88(2)
_diffrn_measured_fraction_theta_full 1.000
_diffrn_measured_fraction_theta_max 1.000
_diffrn_measurement_device_type 'Bruker APEX-II CCD'
_diffrn_measurement_method '\f and \w scans'
_diffrn_radiation_type MoK\a
_diffrn_radiation_wavelength 0.71073
_diffrn_reflns_av_R_equivalents 0.0227
_diffrn_reflns_av_unetI/netI 0.0161
_diffrn_reflns_Laue_measured_fraction_full 1.000
_diffrn_reflns_Laue_measured_fraction_max 1.000
_diffrn_reflns_limit_h_max 19
_diffrn_reflns_limit_h_min -19
_diffrn_reflns_limit_k_max 29
_diffrn_reflns_limit_k_min -29
_diffrn_reflns_limit_l_max 16
_diffrn_reflns_limit_l_min -16
_diffrn_reflns_number 55567
_diffrn_reflns_point_group_measured_fraction_full 1.000
_diffrn_reflns_point_group_measured_fraction_max 1.000
_diffrn_reflns_theta_full 25.242
_diffrn_reflns_theta_max 25.677
_diffrn_reflns_theta_min 1.515
_exptl_absorpt_coefficient_mu 1.273
_exptl_absorpt_correction_T_max 0.8970
_exptl_absorpt_correction_T_min 0.6173
_exptl_absorpt_correction_type numerical
_exptl_absorpt_process_details 'Bruker SADABS'
_exptl_crystal_colour purple
_exptl_crystal_density_diffrn 1.288
_exptl_crystal_density_meas ?
_exptl_crystal_density_method not_measured
_exptl_crystal_description 'hexagonal plate'
_exptl_crystal_F_000 2208
_exptl_crystal_size_max 0.408
_exptl_crystal_size_mid 0.320
_exptl_crystal_size_min 0.094
_refine_diff_density_max 0.979
_refine_diff_density_min -1.415
_refine_diff_density_rms 0.092
_refine_ls_extinction_method none
_refine_ls_goodness_of_fit_ref 1.239
_refine_ls_hydrogen_treatment constr
_refine_ls_matrix_type full
_refine_ls_number_parameters 517
_refine_ls_number_reflns 10283
_refine_ls_number_restraints 0
_refine_ls_restrained_S_all 1.239
_refine_ls_R_factor_all 0.0447
_refine_ls_R_factor_gt 0.0415
_refine_ls_shift/su_max 0.000
_refine_ls_shift/su_mean 0.000
_refine_ls_structure_factor_coef Fsqd
_refine_ls_weighting_details
; 
 w=1/[\s^2^(Fo^2^)+(0.0200P)^2^+21.1276P] 
 where P=(Fo^2^+2Fc^2^)/3 
;
_refine_ls_weighting_scheme calc
_refine_ls_wR_factor_gt 0.0998
_refine_ls_wR_factor_ref 0.1013
_reflns_Friedel_coverage 0.000
_reflns_number_gt 9521
_reflns_number_total 10283
_reflns_threshold_expression 'I > 2\s(I)'
_cod_data_source_file ja510831n_si_003.cif
_cod_data_source_block mrm66
_cod_depositor_comments
;
The following automatic conversions were performed:

'_exptl_crystal_density_meas' value 'not_measured' was changed to '?'
- the value is perceived as not measured.

Automatic conversion script
Id: cif_fix_values 3008 2015-01-20 13:52:24Z robertas 

 Adding full bibliography for 4123164--4123176.cif.
;
_cod_database_code 4123168
_shelx_space_group_comment
; 
The symmetry employed for this shelxl refinement is uniquely defined 
by the following loop, which should always be used as a source of 
symmetry information in preference to the above space-group names. 
They are only intended as comments. 
;
_shelx_estimated_absorpt_t_min 0.625
_shelx_estimated_absorpt_t_max 0.890
_shelxl_version_number 2013-2

loop_
_space_group_symop_operation_xyz
'x, y, z'
'-x, y+1/2, -z+1/2'
'-x, -y, -z'
'x, -y-1/2, z-1/2'

loop_
_atom_site_label
_atom_site_type_symbol
_atom_site_fract_x
_atom_site_fract_y
_atom_site_fract_z
_atom_site_U_iso_or_equiv
_atom_site_adp_type
_atom_site_occupancy
_atom_site_site_symmetry_order
_atom_site_calc_flag
_atom_site_refinement_flags_posn
_atom_site_refinement_flags_adp
_atom_site_refinement_flags_occupancy
_atom_site_disorder_assembly
_atom_site_disorder_group
O7 O 0.0678(10) -0.4544(5) -0.1775(12) 0.150 Uiso 0.5 1 d G U P A 1
C43 C 0.0911(11) -0.4677(6) -0.0811(11) 0.150 Uiso 0.5 1 d G U P A 1
H43A H 0.0490 -0.4545 -0.0347 0.180 Uiso 0.5 1 calc R U P A 1
H43B H 0.1455 -0.4511 -0.0640 0.180 Uiso 0.5 1 calc R U P A 1
C44 C 0.0967(12) -0.5298(7) -0.0786(13) 0.150 Uiso 0.5 1 d G U P A 1
H44A H 0.1520 -0.5426 -0.0998 0.180 Uiso 0.5 1 calc R U P A 1
H44B H 0.0856 -0.5441 -0.0127 0.180 Uiso 0.5 1 calc R U P A 1
C45 C 0.0291(12) -0.5465(5) -0.1501(14) 0.150 Uiso 0.5 1 d G U P A 1
H45A H -0.0194 -0.5618 -0.1159 0.180 Uiso 0.5 1 calc R U P A 1
H45B H 0.0500 -0.5738 -0.1968 0.180 Uiso 0.5 1 calc R U P A 1
C46 C 0.0065(10) -0.4936(7) -0.2011(11) 0.150 Uiso 0.5 1 d G U P A 1
H46A H 0.0042 -0.4994 -0.2723 0.180 Uiso 0.5 1 calc R U P A 1
H46B H -0.0487 -0.4808 -0.1797 0.180 Uiso 0.5 1 calc R U P A 1
O7B O 0.0504(10) -0.4953(6) -0.2425(9) 0.150 Uiso 0.5 1 d G U P B 2
C43B C 0.0945(9) -0.4844(7) -0.1555(13) 0.150 Uiso 0.5 1 d G U P B 2
H43C H 0.1129 -0.4458 -0.1530 0.180 Uiso 0.5 1 calc R U P B 2
H43D H 0.1438 -0.5084 -0.1489 0.180 Uiso 0.5 1 calc R U P B 2
C44B C 0.0360(12) -0.4954(8) -0.0822(9) 0.150 Uiso 0.5 1 d G U P B 2
H44C H -0.0042 -0.4650 -0.0765 0.180 Uiso 0.5 1 calc R U P B 2
H44D H 0.0643 -0.5008 -0.0186 0.180 Uiso 0.5 1 calc R U P B 2
C45B C -0.0082(11) -0.5476(7) -0.1143(12) 0.150 Uiso 0.5 1 d G U P B 2
H45C H 0.0230 -0.5804 -0.0931 0.180 Uiso 0.5 1 calc R U P B 2
H45D H -0.0654 -0.5493 -0.0884 0.180 Uiso 0.5 1 calc R U P B 2
C46B C -0.0090(11) -0.5421(7) -0.2239(12) 0.150 Uiso 0.5 1 d G U P B 2
H46C H -0.0656 -0.5335 -0.2486 0.180 Uiso 0.5 1 calc R U P B 2
H46D H 0.0105 -0.5761 -0.2551 0.180 Uiso 0.5 1 calc R U P B 2
Sm1 Sm 0.27038(2) 0.08844(2) 0.02241(2) 0.02240(7) Uani 1 1 d . . . . .
K1 K 0.25329(5) -0.26943(4) -0.20327(6) 0.02308(18) Uani 1 1 d . . . . .
Si1 Si 0.22448(7) 0.24841(5) -0.04022(8) 0.0254(2) Uani 1 1 d . . . . .
Si2 Si 0.37534(8) 0.04882(5) 0.28288(9) 0.0318(3) Uani 1 1 d . . . . .
Si3 Si 0.25878(9) 0.05388(5) -0.27864(9) 0.0350(3) Uani 1 1 d . . . . .
O1 O 0.13261(18) -0.30976(14) -0.3358(2) 0.0328(7) Uani 1 1 d . . . . .
O2 O 0.30529(18) -0.32810(13) -0.3664(2) 0.0283(7) Uani 1 1 d . . . . .
O3 O 0.33360(18) -0.17054(12) -0.2495(2) 0.0259(6) Uani 1 1 d . . . . .
O4 O 0.17563(18) -0.16985(13) -0.1602(2) 0.0302(7) Uani 1 1 d . . . . .
O5 O 0.2011(2) -0.33035(14) -0.0430(2) 0.0363(8) Uani 1 1 d . . . . .
O6 O 0.37517(19) -0.31380(13) -0.0696(2) 0.0296(7) Uani 1 1 d . . . . .
N1 N 0.0729(2) -0.26811(19) -0.1488(3) 0.0375(9) Uani 1 1 d . . . . .
N2 N 0.4340(2) -0.27121(15) -0.2576(2) 0.0261(8) Uani 1 1 d . . . . .
C1 C 0.1768(3) 0.18881(17) 0.0198(3) 0.0259(9) Uani 1 1 d . . . . .
C2 C 0.1804(3) 0.17592(18) 0.1208(3) 0.0281(9) Uani 1 1 d . . . . .
H2A H 0.2045 0.2001 0.1725 0.034 Uiso 1 1 calc R U . . .
C3 C 0.1333(3) 0.1292(2) 0.1379(4) 0.0357(11) Uani 1 1 d . . . . .
H3A H 0.1175 0.1153 0.2034 0.043 Uiso 1 1 calc R U . . .
C4 C 0.0979(3) 0.11164(19) 0.0481(4) 0.0346(10) Uani 1 1 d . . . . .
H4A H 0.0514 0.0848 0.0405 0.042 Uiso 1 1 calc R U . . .
C5 C 0.1252(3) 0.14780(18) -0.0235(3) 0.0304(10) Uani 1 1 d . . . . .
H5A H 0.1003 0.1504 -0.0903 0.036 Uiso 1 1 calc R U . . .
C6 C 0.2946(3) 0.2839(2) 0.0487(3) 0.0348(10) Uani 1 1 d . . . . .
H6A H 0.2612 0.3001 0.1006 0.052 Uiso 1 1 calc R U . . .
H6B H 0.3253 0.3128 0.0153 0.052 Uiso 1 1 calc R U . . .
H6C H 0.3339 0.2576 0.0768 0.052 Uiso 1 1 calc R U . . .
C7 C 0.1441(3) 0.2983(2) -0.0848(4) 0.0392(11) Uani 1 1 d . . . . .
H7A H 0.1211 0.3182 -0.0294 0.059 Uiso 1 1 calc R U . . .
H7B H 0.0994 0.2786 -0.1187 0.059 Uiso 1 1 calc R U . . .
H7C H 0.1699 0.3243 -0.1296 0.059 Uiso 1 1 calc R U . . .
C8 C 0.2859(3) 0.2272(2) -0.1493(3) 0.0328(10) Uani 1 1 d . . . . .
H8A H 0.3288 0.2009 -0.1294 0.049 Uiso 1 1 calc R U . . .
H8B H 0.3123 0.2593 -0.1780 0.049 Uiso 1 1 calc R U . . .
H8C H 0.2486 0.2102 -0.1974 0.049 Uiso 1 1 calc R U . . .
C9 C 0.4003(2) 0.08364(18) 0.1681(3) 0.0251(9) Uani 1 1 d . . . . .
C10 C 0.4373(3) 0.05949(18) 0.0848(3) 0.0281(9) Uani 1 1 d . . . . .
H10A H 0.4612 0.0218 0.0825 0.034 Uiso 1 1 calc R U . . .
C11 C 0.4490(3) 0.09964(19) 0.0142(3) 0.0295(9) Uani 1 1 d . . . . .
H11A H 0.4832 0.0954 -0.0456 0.035 Uiso 1 1 calc R U . . .
C12 C 0.4195(3) 0.14966(18) 0.0513(3) 0.0278(9) Uani 1 1 d . . . . .
H12A H 0.4310 0.1865 0.0229 0.033 Uiso 1 1 calc R U . . .
C13 C 0.3897(3) 0.13995(17) 0.1452(3) 0.0254(9) Uani 1 1 d . . . . .
H13A H 0.3767 0.1691 0.1937 0.031 Uiso 1 1 calc R U . . .
C14 C 0.3350(11) -0.0213(7) 0.2601(13) 0.089(5) Uiso 0.5 1 d . . P C 1
H14A H 0.2897 -0.0197 0.2118 0.134 Uiso 0.5 1 calc R U P C 1
H14B H 0.3140 -0.0366 0.3209 0.134 Uiso 0.5 1 calc R U P C 1
H14C H 0.3799 -0.0444 0.2356 0.134 Uiso 0.5 1 calc R U P C 1
C15 C 0.2992(9) 0.0891(6) 0.3509(10) 0.067(4) Uiso 0.5 1 d . . P C 1
H15A H 0.3198 0.1266 0.3588 0.101 Uiso 0.5 1 calc R U P C 1
H15B H 0.2911 0.0727 0.4150 0.101 Uiso 0.5 1 calc R U P C 1
H15C H 0.2462 0.0897 0.3151 0.101 Uiso 0.5 1 calc R U P C 1
C16 C 0.4678(10) 0.0409(7) 0.3654(12) 0.080(4) Uiso 0.5 1 d . . P C 1
H16A H 0.5159 0.0294 0.3274 0.119 Uiso 0.5 1 calc R U P C 1
H16B H 0.4559 0.0134 0.4150 0.119 Uiso 0.5 1 calc R U P C 1
H16C H 0.4800 0.0759 0.3970 0.119 Uiso 0.5 1 calc R U P C 1
C14B C 0.2821(10) 0.0035(6) 0.2693(11) 0.073(4) Uiso 0.5 1 d . . P C 2
H14D H 0.2347 0.0249 0.2450 0.110 Uiso 0.5 1 calc R U P C 2
H14E H 0.2684 -0.0124 0.3325 0.110 Uiso 0.5 1 calc R U P C 2
H14F H 0.2943 -0.0259 0.2231 0.110 Uiso 0.5 1 calc R U P C 2
C15B C 0.3519(9) 0.1004(6) 0.3784(10) 0.065(3) Uiso 0.5 1 d . . P C 2
H15D H 0.4026 0.1208 0.3948 0.098 Uiso 0.5 1 calc R U P C 2
H15E H 0.3314 0.0819 0.4366 0.098 Uiso 0.5 1 calc R U P C 2
H15F H 0.3093 0.1257 0.3540 0.098 Uiso 0.5 1 calc R U P C 2
C16B C 0.4634(10) 0.0054(7) 0.3239(12) 0.077(4) Uiso 0.5 1 d . . P C 2
H16D H 0.4739 -0.0228 0.2749 0.115 Uiso 0.5 1 calc R U P C 2
H16E H 0.4495 -0.0120 0.3858 0.115 Uiso 0.5 1 calc R U P C 2
H16F H 0.5132 0.0280 0.3325 0.115 Uiso 0.5 1 calc R U P C 2
C17 C 0.2508(3) 0.02442(18) -0.1550(3) 0.0300(9) Uani 1 1 d . . . . .
C18 C 0.3158(3) -0.00061(18) -0.1001(3) 0.0339(10) Uani 1 1 d . . . . .
H18A H 0.3732 -0.0076 -0.1244 0.041 Uiso 1 1 calc R U . . .
C19 C 0.2820(3) -0.02440(18) -0.0165(3) 0.0346(11) Uani 1 1 d . . . . .
H19A H 0.3111 -0.0516 0.0261 0.042 Uiso 1 1 calc R U . . .
C20 C 0.1955(3) -0.01464(18) -0.0173(3) 0.0344(10) Uani 1 1 d . . . . .
H20A H 0.1542 -0.0334 0.0249 0.041 Uiso 1 1 calc R U . . .
C21 C 0.1764(3) 0.01495(18) -0.1020(3) 0.0308(10) Uani 1 1 d . . . . .
H21A H 0.1189 0.0220 -0.1273 0.037 Uiso 1 1 calc R U . . .
C22 C 0.3581(3) 0.0931(2) -0.2897(4) 0.0453(12) Uani 1 1 d . . . . .
H22A H 0.3562 0.1254 -0.2476 0.068 Uiso 1 1 calc R U . . .
H22B H 0.3651 0.1046 -0.3574 0.068 Uiso 1 1 calc R U . . .
H22C H 0.4049 0.0699 -0.2700 0.068 Uiso 1 1 calc R U . . .
C23 C 0.2600(4) -0.0012(2) -0.3738(4) 0.0515(15) Uani 1 1 d . . . . .
H23A H 0.3102 -0.0234 -0.3655 0.077 Uiso 1 1 calc R U . . .
H23B H 0.2597 0.0156 -0.4386 0.077 Uiso 1 1 calc R U . . .
H23C H 0.2106 -0.0243 -0.3670 0.077 Uiso 1 1 calc R U . . .
C24 C 0.1677(3) 0.0990(2) -0.3066(4) 0.0448(13) Uani 1 1 d . . . . .
H24A H 0.1656 0.1287 -0.2590 0.067 Uiso 1 1 calc R U . . .
H24B H 0.1163 0.0775 -0.3035 0.067 Uiso 1 1 calc R U . . .
H24C H 0.1734 0.1143 -0.3720 0.067 Uiso 1 1 calc R U . . .
C25 C 0.0224(3) -0.2752(3) -0.2381(4) 0.0496(14) Uani 1 1 d . . . . .
H25A H 0.0242 -0.2409 -0.2762 0.059 Uiso 1 1 calc R U . . .
H25B H -0.0361 -0.2816 -0.2197 0.059 Uiso 1 1 calc R U . . .
C26 C 0.0508(3) -0.3214(3) -0.3012(4) 0.0514(15) Uani 1 1 d . . . . .
H26A H 0.0514 -0.3558 -0.2635 0.062 Uiso 1 1 calc R U . . .
H26B H 0.0119 -0.3260 -0.3570 0.062 Uiso 1 1 calc R U . . .
C27 C 0.1639(3) -0.3535(2) -0.3921(3) 0.0350(11) Uani 1 1 d . . . . .
H27A H 0.1223 -0.3642 -0.4423 0.042 Uiso 1 1 calc R U . . .
H27B H 0.1747 -0.3856 -0.3499 0.042 Uiso 1 1 calc R U . . .
C28 C 0.2425(3) -0.33609(19) -0.4395(3) 0.0305(10) Uani 1 1 d . . . . .
H28A H 0.2606 -0.3644 -0.4861 0.037 Uiso 1 1 calc R U . . .
H28B H 0.2331 -0.3017 -0.4758 0.037 Uiso 1 1 calc R U . . .
C29 C 0.3832(3) -0.3169(2) -0.4089(3) 0.0304(10) Uani 1 1 d . . . . .
H29A H 0.3809 -0.2815 -0.4437 0.036 Uiso 1 1 calc R U . . .
H29B H 0.3972 -0.3458 -0.4563 0.036 Uiso 1 1 calc R U . . .
C30 C 0.4489(3) -0.3147(2) -0.3292(3) 0.0318(10) Uani 1 1 d . . . . .
H30A H 0.4505 -0.3503 -0.2951 0.038 Uiso 1 1 calc R U . . .
H30B H 0.5040 -0.3088 -0.3589 0.038 Uiso 1 1 calc R U . . .
C31 C 0.4554(3) -0.21807(19) -0.2998(3) 0.0309(10) Uani 1 1 d . . . . .
H31A H 0.4334 -0.2166 -0.3673 0.037 Uiso 1 1 calc R U . . .
H31B H 0.5167 -0.2151 -0.3029 0.037 Uiso 1 1 calc R U . . .
C32 C 0.4226(3) -0.17017(19) -0.2450(3) 0.0318(10) Uani 1 1 d . . . . .
H32A H 0.4417 -0.1720 -0.1763 0.038 Uiso 1 1 calc R U . . .
H32B H 0.4440 -0.1359 -0.2736 0.038 Uiso 1 1 calc R U . . .
C33 C 0.3022(3) -0.12396(18) -0.1995(3) 0.0303(10) Uani 1 1 d . . . . .
H33A H 0.3250 -0.0903 -0.2289 0.036 Uiso 1 1 calc R U . . .
H33B H 0.3205 -0.1252 -0.1306 0.036 Uiso 1 1 calc R U . . .
C34 C 0.2099(3) -0.12234(19) -0.2048(3) 0.0320(10) Uani 1 1 d . . . . .
H34A H 0.1894 -0.0893 -0.1713 0.038 Uiso 1 1 calc R U . . .
H34B H 0.1915 -0.1205 -0.2737 0.038 Uiso 1 1 calc R U . . .
C35 C 0.0870(3) -0.1667(2) -0.1562(4) 0.0410(12) Uani 1 1 d . . . . .
H35A H 0.0634 -0.1655 -0.2230 0.049 Uiso 1 1 calc R U . . .
H35B H 0.0704 -0.1329 -0.1222 0.049 Uiso 1 1 calc R U . . .
C36 C 0.0533(3) -0.2154(2) -0.1033(4) 0.0406(12) Uani 1 1 d . . . . .
H36A H 0.0760 -0.2154 -0.0361 0.049 Uiso 1 1 calc R U . . .
H36B H -0.0079 -0.2118 -0.0993 0.049 Uiso 1 1 calc R U . . .
C37 C 0.0578(3) -0.3133(2) -0.0811(4) 0.0456(13) Uani 1 1 d . . . . .
H37A H 0.0559 -0.3479 -0.1184 0.055 Uiso 1 1 calc R U . . .
H37B H 0.0026 -0.3081 -0.0514 0.055 Uiso 1 1 calc R U . . .
C38 C 0.1222(3) -0.3187(2) -0.0011(4) 0.0440(12) Uani 1 1 d . . . . .
H38A H 0.1254 -0.2843 0.0366 0.053 Uiso 1 1 calc R U . . .
H38B H 0.1063 -0.3485 0.0437 0.053 Uiso 1 1 calc R U . . .
C39 C 0.2618(3) -0.3411(2) 0.0301(3) 0.0409(12) Uani 1 1 d . . . . .
H39A H 0.2418 -0.3705 0.0735 0.049 Uiso 1 1 calc R U . . .
H39B H 0.2712 -0.3080 0.0699 0.049 Uiso 1 1 calc R U . . .
C40 C 0.3417(3) -0.3582(2) -0.0160(3) 0.0387(11) Uani 1 1 d . . . . .
H40A H 0.3820 -0.3699 0.0348 0.046 Uiso 1 1 calc R U . . .
H40B H 0.3314 -0.3896 -0.0600 0.046 Uiso 1 1 calc R U . . .
C41 C 0.4550(3) -0.3270(2) -0.1077(3) 0.0329(10) Uani 1 1 d . . . . .
H41A H 0.4511 -0.3608 -0.1468 0.040 Uiso 1 1 calc R U . . .
H41B H 0.4948 -0.3335 -0.0534 0.040 Uiso 1 1 calc R U . . .
C42 C 0.4858(3) -0.28113(19) -0.1700(3) 0.0307(10) Uani 1 1 d . . . . .
H42A H 0.4877 -0.2473 -0.1306 0.037 Uiso 1 1 calc R U . . .
H42B H 0.5433 -0.2895 -0.1903 0.037 Uiso 1 1 calc R U . . .

loop_
_atom_site_aniso_label
_atom_site_aniso_U_11
_atom_site_aniso_U_22
_atom_site_aniso_U_33
_atom_site_aniso_U_23
_atom_site_aniso_U_13
_atom_site_aniso_U_12
Sm1 0.02174(11) 0.02311(11) 0.02226(11) -0.00177(8) -0.00340(8) 0.00140(8)
K1 0.0205(4) 0.0320(5) 0.0166(4) -0.0017(3) -0.0014(3) 0.0009(4)
Si1 0.0249(6) 0.0298(6) 0.0216(5) -0.0008(5) -0.0025(4) 0.0032(5)
Si2 0.0371(7) 0.0328(7) 0.0254(6) 0.0054(5) -0.0038(5) 0.0014(5)
Si3 0.0486(8) 0.0309(7) 0.0256(6) -0.0001(5) -0.0015(6) -0.0108(6)
O1 0.0236(15) 0.0475(19) 0.0273(16) -0.0073(14) -0.0015(12) -0.0088(14)
O2 0.0272(15) 0.0404(17) 0.0173(14) -0.0053(12) -0.0029(12) 0.0015(13)
O3 0.0265(15) 0.0287(15) 0.0225(14) -0.0069(12) -0.0025(12) 0.0019(12)
O4 0.0252(15) 0.0419(18) 0.0237(15) 0.0019(13) 0.0009(12) 0.0097(13)
O5 0.0347(18) 0.053(2) 0.0209(15) 0.0062(14) 0.0027(13) -0.0033(15)
O6 0.0305(16) 0.0351(17) 0.0229(15) 0.0020(13) -0.0041(12) 0.0058(13)
N1 0.0228(19) 0.062(3) 0.028(2) -0.0024(19) 0.0008(15) 0.0030(18)
N2 0.0225(17) 0.035(2) 0.0210(17) -0.0050(15) -0.0011(14) 0.0051(15)
C1 0.021(2) 0.028(2) 0.028(2) -0.0019(17) -0.0013(17) 0.0058(17)
C2 0.026(2) 0.032(2) 0.027(2) -0.0018(18) 0.0026(17) 0.0069(18)
C3 0.031(2) 0.038(3) 0.038(3) 0.002(2) 0.013(2) 0.005(2)
C4 0.018(2) 0.035(2) 0.051(3) -0.004(2) 0.0019(19) 0.0017(18)
C5 0.020(2) 0.034(2) 0.037(2) -0.0038(19) -0.0054(18) 0.0087(18)
C6 0.039(3) 0.036(3) 0.029(2) -0.002(2) -0.005(2) -0.004(2)
C7 0.032(3) 0.043(3) 0.043(3) 0.010(2) 0.002(2) 0.011(2)
C8 0.033(2) 0.040(3) 0.026(2) -0.0018(19) 0.0030(18) 0.001(2)
C9 0.021(2) 0.032(2) 0.023(2) 0.0020(17) -0.0042(16) 0.0019(17)
C10 0.023(2) 0.032(2) 0.029(2) -0.0005(18) -0.0022(17) 0.0036(18)
C11 0.023(2) 0.040(3) 0.026(2) -0.0017(18) 0.0038(17) -0.0012(18)
C12 0.025(2) 0.031(2) 0.027(2) 0.0036(18) -0.0071(17) -0.0070(18)
C13 0.024(2) 0.028(2) 0.025(2) -0.0013(17) -0.0072(16) -0.0008(17)
C17 0.040(3) 0.025(2) 0.025(2) -0.0043(17) -0.0049(18) -0.0047(19)
C18 0.042(3) 0.028(2) 0.032(2) -0.0101(19) -0.003(2) 0.001(2)
C19 0.050(3) 0.021(2) 0.032(2) -0.0027(18) -0.009(2) 0.005(2)
C20 0.049(3) 0.024(2) 0.030(2) -0.0004(18) 0.000(2) -0.009(2)
C21 0.037(2) 0.028(2) 0.028(2) -0.0037(18) -0.0033(19) -0.0061(19)
C22 0.052(3) 0.039(3) 0.045(3) 0.001(2) 0.007(2) -0.010(2)
C23 0.085(4) 0.044(3) 0.026(2) -0.001(2) 0.001(3) -0.016(3)
C24 0.048(3) 0.045(3) 0.041(3) 0.012(2) -0.008(2) -0.010(2)
C25 0.020(2) 0.089(4) 0.039(3) -0.005(3) -0.006(2) -0.008(3)
C26 0.028(3) 0.085(4) 0.041(3) -0.012(3) -0.002(2) -0.024(3)
C27 0.042(3) 0.038(3) 0.025(2) -0.0040(19) -0.0107(19) -0.011(2)
C28 0.037(2) 0.036(2) 0.018(2) -0.0068(18) -0.0056(18) 0.001(2)
C29 0.028(2) 0.040(3) 0.023(2) -0.0063(19) 0.0014(17) 0.0060(19)
C30 0.027(2) 0.042(3) 0.026(2) -0.0095(19) 0.0010(18) 0.007(2)
C31 0.022(2) 0.040(3) 0.031(2) -0.0015(19) 0.0036(18) -0.0014(19)
C32 0.025(2) 0.033(2) 0.037(2) -0.0025(19) -0.0063(19) -0.0040(19)
C33 0.040(3) 0.028(2) 0.023(2) -0.0059(17) 0.0029(18) 0.0008(19)
C34 0.037(3) 0.035(2) 0.023(2) -0.0026(18) 0.0002(18) 0.014(2)
C35 0.033(3) 0.058(3) 0.031(2) -0.001(2) 0.000(2) 0.016(2)
C36 0.022(2) 0.065(3) 0.034(3) -0.003(2) 0.0058(19) 0.011(2)
C37 0.027(2) 0.067(4) 0.043(3) 0.001(3) 0.011(2) -0.007(2)
C38 0.041(3) 0.061(3) 0.031(2) 0.007(2) 0.013(2) -0.002(3)
C39 0.048(3) 0.054(3) 0.021(2) 0.011(2) 0.000(2) 0.002(2)
C40 0.049(3) 0.039(3) 0.027(2) 0.008(2) -0.007(2) 0.005(2)
C41 0.029(2) 0.043(3) 0.027(2) -0.003(2) -0.0079(18) 0.010(2)
C42 0.023(2) 0.043(3) 0.027(2) -0.0073(19) -0.0069(17) 0.0057(19)

loop_
_atom_type_symbol
_atom_type_description
_atom_type_scat_dispersion_real
_atom_type_scat_dispersion_imag
_atom_type_scat_source
C C 0.0033 0.0016 'International Tables Vol C Tables 4.2.6.8 and 6.1.1.4'
H H 0.0000 0.0000 'International Tables Vol C Tables 4.2.6.8 and 6.1.1.4'
N N 0.0061 0.0033 'International Tables Vol C Tables 4.2.6.8 and 6.1.1.4'
O O 0.0106 0.0060 'International Tables Vol C Tables 4.2.6.8 and 6.1.1.4'
Si Si 0.0817 0.0704 'International Tables Vol C Tables 4.2.6.8 and 6.1.1.4'
K K 0.2009 0.2494 'International Tables Vol C Tables 4.2.6.8 and 6.1.1.4'
Sm Sm -0.1638 3.4418 'International Tables Vol C Tables 4.2.6.8 and 6.1.1.4'

loop_
_geom_angle_atom_site_label_1
_geom_angle_atom_site_label_2
_geom_angle_atom_site_label_3
_geom_angle
Cnt1 Sm1 Cnt2 123.1
Cnt1 Sm1 Cnt3 118.0
Cnt2 Sm1 Cnt3 118.7
C46 O7 C43 103.7
O7 C43 C44 105.4
C45 C44 C43 102.3
C44 C45 C46 103.7
O7 C46 C45 108.2
C43B O7B C46B 108.2
O7B C43B C44B 103.7
C43B C44B C45B 105.5
C46B C45B C44B 102.3
C45B C46B O7B 103.7
C5 Sm1 C19 121.31(14)
C5 Sm1 C13 117.19(13)
C19 Sm1 C13 120.18(13)
C5 Sm1 C20 93.87(14)
C19 Sm1 C20 28.81(14)
C13 Sm1 C20 142.19(13)
C5 Sm1 C12 116.95(13)
C19 Sm1 C12 118.95(14)
C13 Sm1 C12 28.57(12)
C20 Sm1 C12 147.76(14)
C5 Sm1 C18 118.62(13)
C19 Sm1 C18 28.61(14)
C13 Sm1 C18 121.00(13)
C20 Sm1 C18 47.14(14)
C12 Sm1 C18 105.28(14)
C5 Sm1 C4 28.55(13)
C19 Sm1 C4 106.55(14)
C13 Sm1 C4 119.23(13)
C20 Sm1 C4 77.97(14)
C12 Sm1 C4 133.94(13)
C18 Sm1 C4 118.70(14)
C5 Sm1 C9 140.35(13)
C19 Sm1 C9 92.46(13)
C13 Sm1 C9 28.84(12)
C20 Sm1 C9 113.51(13)
C12 Sm1 C9 47.36(12)
C18 Sm1 C9 100.99(13)
C4 Sm1 C9 128.28(13)
C5 Sm1 C1 29.01(12)
C19 Sm1 C1 150.31(13)
C13 Sm1 C1 88.70(12)
C20 Sm1 C1 122.31(13)
C12 Sm1 C1 89.49(12)
C18 Sm1 C1 141.35(13)
C4 Sm1 C1 47.50(13)
C9 Sm1 C1 114.70(12)
C5 Sm1 C11 139.84(13)
C19 Sm1 C11 91.02(14)
C13 Sm1 C11 46.79(12)
C20 Sm1 C11 119.67(14)
C12 Sm1 C11 28.45(13)
C18 Sm1 C11 77.79(13)
C4 Sm1 C11 162.35(13)
C9 Sm1 C11 46.96(12)
C1 Sm1 C11 115.95(12)
C5 Sm1 C10 162.91(13)
C19 Sm1 C10 75.72(13)
C13 Sm1 C10 46.74(12)
C20 Sm1 C10 103.18(14)
C12 Sm1 C10 46.59(13)
C18 Sm1 C10 75.25(13)
C4 Sm1 C10 155.44(13)
C9 Sm1 C10 28.55(12)
C1 Sm1 C10 133.97(12)
C11 Sm1 C10 27.94(12)
C5 Sm1 C21 76.30(13)
C19 Sm1 C21 46.72(13)
C13 Sm1 C21 166.51(13)
C20 Sm1 C21 28.25(13)
C12 Sm1 C21 147.24(13)
C18 Sm1 C21 46.54(14)
C4 Sm1 C21 72.33(13)
C9 Sm1 C21 139.00(13)
C1 Sm1 C21 104.72(13)
C11 Sm1 C21 123.23(13)
C10 Sm1 C21 119.87(13)
C5 Sm1 C3 46.65(14)
C19 Sm1 C3 119.49(14)
C13 Sm1 C3 91.93(13)
C20 Sm1 C3 95.06(14)
C12 Sm1 C3 112.62(13)
C18 Sm1 C3 141.71(14)
C4 Sm1 C3 28.50(14)
C9 Sm1 C3 100.52(13)
C1 Sm1 C3 46.77(13)
C11 Sm1 C3 138.48(13)
C10 Sm1 C3 128.89(13)
C21 Sm1 C3 98.20(14)
C5 Sm1 C17 90.51(13)
C19 Sm1 C17 47.23(13)
C13 Sm1 C17 143.45(13)
C20 Sm1 C17 47.23(13)
C12 Sm1 C17 118.80(13)
C18 Sm1 C17 28.49(13)
C4 Sm1 C17 96.62(14)
C9 Sm1 C17 129.10(12)
C1 Sm1 C17 113.40(12)
C11 Sm1 C17 96.67(13)
C10 Sm1 C17 101.95(13)
C21 Sm1 C17 28.43(13)
C3 Sm1 C17 124.53(14)
C5 Sm1 C2 46.55(12)
C19 Sm1 C2 147.05(14)
C13 Sm1 C2 74.55(12)
C20 Sm1 C2 121.87(14)
C12 Sm1 C2 88.28(13)
C18 Sm1 C2 164.41(13)
C4 Sm1 C2 46.45(13)
C9 Sm1 C2 93.84(12)
C1 Sm1 C2 28.38(12)
C11 Sm1 C2 116.47(13)
C10 Sm1 C2 120.25(12)
C21 Sm1 C2 118.09(13)
C3 Sm1 C2 27.63(13)
C17 Sm1 C2 137.05(13)
O5 K1 O2 116.89(10)
O5 K1 O4 99.16(10)
O2 K1 O4 138.83(9)
O5 K1 O3 141.05(9)
O2 K1 O3 96.80(9)
O4 K1 O3 60.48(9)
O5 K1 O1 96.40(10)
O2 K1 O1 60.85(9)
O4 K1 O1 97.82(9)
O3 K1 O1 117.88(9)
O5 K1 O6 60.32(9)
O2 K1 O6 96.33(9)
O4 K1 O6 119.59(9)
O3 K1 O6 99.08(9)
O1 K1 O6 137.39(10)
O5 K1 N1 60.68(11)
O2 K1 N1 120.21(10)
O4 K1 N1 60.32(11)
O3 K1 N1 119.52(11)
O1 K1 N1 60.43(10)
O6 K1 N1 119.75(10)
O5 K1 N2 119.15(10)
O2 K1 N2 59.70(9)
O4 K1 N2 119.89(10)
O3 K1 N2 60.70(9)
O1 K1 N2 119.53(9)
O6 K1 N2 60.12(9)
N1 K1 N2 179.78(12)
C1 Si1 C6 109.0(2)
C1 Si1 C7 111.9(2)
C6 Si1 C7 108.5(2)
C1 Si1 C8 111.2(2)
C6 Si1 C8 109.5(2)
C7 Si1 C8 106.6(2)
C15 Si2 C9 109.9(5)
C9 Si2 C16B 110.7(5)
C15 Si2 C14 110.4(7)
C9 Si2 C14 111.2(6)
C9 Si2 C15B 109.7(5)
C16B Si2 C15B 109.6(7)
C15 Si2 C16 106.0(7)
C9 Si2 C16 112.8(5)
C14 Si2 C16 106.3(8)
C9 Si2 C14B 111.8(5)
C16B Si2 C14B 107.3(7)
C15B Si2 C14B 107.7(7)
C17 Si3 C24 110.9(2)
C17 Si3 C22 110.0(2)
C24 Si3 C22 110.3(2)
C17 Si3 C23 111.2(2)
C24 Si3 C23 107.1(3)
C22 Si3 C23 107.2(3)
C27 O1 C26 111.3(4)
C27 O1 K1 111.8(2)
C26 O1 K1 118.9(3)
C29 O2 C28 110.9(3)
C29 O2 K1 120.3(2)
C28 O2 K1 114.8(2)
C33 O3 C32 109.5(3)
C33 O3 K1 114.3(2)
C32 O3 K1 117.1(2)
C34 O4 C35 111.3(3)
C34 O4 K1 116.3(2)
C35 O4 K1 120.1(3)
C39 O5 C38 111.0(3)
C39 O5 K1 116.6(3)
C38 O5 K1 119.1(3)
C40 O6 C41 111.3(3)
C40 O6 K1 111.1(3)
C41 O6 K1 117.3(2)
C37 N1 C36 110.7(4)
C37 N1 C25 110.2(4)
C36 N1 C25 109.8(4)
C37 N1 K1 108.5(3)
C36 N1 K1 109.2(3)
C25 N1 K1 108.4(3)
C31 N2 C30 109.7(3)
C31 N2 C42 109.7(3)
C30 N2 C42 109.4(3)
C31 N2 K1 108.5(2)
C30 N2 K1 110.0(2)
C42 N2 K1 109.7(2)
C2 C1 C5 105.5(4)
C2 C1 Si1 126.7(3)
C5 C1 Si1 127.7(3)
C2 C1 Sm1 77.5(2)
C5 C1 Sm1 72.9(2)
Si1 C1 Sm1 117.40(18)
C3 C2 C1 109.3(4)
C3 C2 Sm1 75.5(3)
C1 C2 Sm1 74.1(2)
C2 C3 C4 108.4(4)
C2 C3 Sm1 76.9(2)
C4 C3 Sm1 73.7(3)
C5 C4 C3 107.1(4)
C5 C4 Sm1 74.1(2)
C3 C4 Sm1 77.8(3)
C4 C5 C1 109.7(4)
C4 C5 Sm1 77.3(2)
C1 C5 Sm1 78.1(2)
C10 C9 C13 106.0(4)
C10 C9 Si2 126.4(3)
C13 C9 Si2 127.6(3)
C10 C9 Sm1 76.3(2)
C13 C9 Sm1 73.9(2)
Si2 C9 Sm1 116.82(18)
C11 C10 C9 109.1(4)
C11 C10 Sm1 75.8(2)
C9 C10 Sm1 75.1(2)
C10 C11 C12 108.2(4)
C10 C11 Sm1 76.3(2)
C12 C11 Sm1 74.3(2)
C13 C12 C11 107.8(4)
C13 C12 Sm1 75.2(2)
C11 C12 Sm1 77.2(2)
C12 C13 C9 109.0(4)
C12 C13 Sm1 76.3(2)
C9 C13 Sm1 77.2(2)
C18 C17 C21 105.8(4)
C18 C17 Si3 126.7(4)
C21 C17 Si3 126.8(3)
C18 C17 Sm1 73.4(2)
C21 C17 Sm1 75.1(2)
Si3 C17 Sm1 123.4(2)
C19 C18 C17 109.0(4)
C19 C18 Sm1 74.3(3)
C17 C18 Sm1 78.1(3)
C18 C19 C20 108.3(4)
C18 C19 Sm1 77.0(3)
C20 C19 Sm1 76.6(3)
C21 C20 C19 107.5(4)
C21 C20 Sm1 77.8(3)
C19 C20 Sm1 74.6(3)
C20 C21 C17 109.4(4)
C20 C21 Sm1 73.9(2)
C17 C21 Sm1 76.5(2)
N1 C25 C26 113.7(5)
O1 C26 C25 109.1(4)
O1 C27 C28 109.2(4)
O2 C28 C27 109.1(3)
O2 C29 C30 108.7(3)
N2 C30 C29 113.1(4)
N2 C31 C32 114.3(4)
O3 C32 C31 109.3(3)
O3 C33 C34 110.9(4)
O4 C34 C33 110.3(4)
O4 C35 C36 110.0(4)
N1 C36 C35 114.2(4)
N1 C37 C38 114.3(4)
O5 C38 C37 109.2(4)
O5 C39 C40 109.7(4)
O6 C40 C39 109.7(4)
O6 C41 C42 110.1(4)
N2 C42 C41 113.8(4)

loop_
_geom_bond_atom_site_label_1
_geom_bond_atom_site_label_2
_geom_bond_distance
Cnt1 Sm1 2.615
Cnt2 Sm1 2.607
Cnt3 Sm1 2.603
O7 C46 1.4095
O7 C43 1.4127
C43 C44 1.5232
C44 C45 1.5137
C45 C46 1.5153
O7B C43B 1.4094
O7B C46B 1.5162
C43B C44B 1.4132
C44B C45B 1.5234
C45B C46B 1.5135
Sm1 C5 2.815(4)
Sm1 C19 2.822(4)
Sm1 C13 2.838(4)
Sm1 C20 2.847(4)
Sm1 C12 2.852(4)
Sm1 C18 2.856(4)
Sm1 C4 2.856(4)
Sm1 C9 2.880(4)
Sm1 C1 2.882(4)
Sm1 C11 2.888(4)
Sm1 C10 2.895(4)
Sm1 C21 2.896(4)
Sm1 C3 2.908(4)
Sm1 C17 2.915(4)
Sm1 C2 2.926(4)
K1 O5 2.798(3)
K1 O2 2.800(3)
K1 O4 2.806(3)
K1 O3 2.821(3)
K1 O1 2.825(3)
K1 O6 2.884(3)
K1 N1 3.003(4)
K1 N2 3.009(4)
Si1 C1 1.848(5)
Si1 C6 1.868(5)
Si1 C7 1.876(5)
Si1 C8 1.878(4)
Si2 C15 1.837(14)
Si2 C9 1.843(4)
Si2 C16B 1.853(15)
Si2 C14 1.860(17)
Si2 C15B 1.865(14)
Si2 C16 1.869(16)
Si2 C14B 1.874(15)
Si3 C17 1.852(5)
Si3 C24 1.871(6)
Si3 C22 1.871(5)
Si3 C23 1.879(5)
O1 C27 1.418(6)
O1 C26 1.433(6)
O2 C29 1.416(5)
O2 C28 1.431(5)
O3 C33 1.427(5)
O3 C32 1.432(5)
O4 C34 1.428(6)
O4 C35 1.429(5)
O5 C39 1.419(6)
O5 C38 1.428(6)
O6 C40 1.424(6)
O6 C41 1.429(5)
N1 C37 1.469(7)
N1 C36 1.470(7)
N1 C25 1.474(6)
N2 C31 1.468(6)
N2 C30 1.471(5)
N2 C42 1.477(5)
C1 C2 1.425(6)
C1 C5 1.428(6)
C2 C3 1.393(6)
C3 C4 1.420(7)
C4 C5 1.399(7)
C9 C10 1.424(6)
C9 C13 1.424(6)
C10 C11 1.396(6)
C11 C12 1.411(6)
C12 C13 1.404(6)
C17 C18 1.421(6)
C17 C21 1.427(6)
C18 C19 1.403(7)
C19 C20 1.410(7)
C20 C21 1.402(6)
C25 C26 1.502(8)
C27 C28 1.491(6)
C29 C30 1.514(6)
C31 C32 1.494(6)
C33 C34 1.485(6)
C35 C36 1.501(7)
C37 C38 1.508(7)
C39 C40 1.499(7)
C41 C42 1.500(7)
